data_1560825
loop_
_publ_author_name
'Cramer, Alisha J.'
'Cole, Jacqueline M.'

_publ_section_title
;
 Host-guest prospects of neodymium and gadolinium ultraphosphate
 frameworks for nuclear waste storage: Multi-temperature topological
 analysis of nanoporous cages in RP5O14
;
_journal_name_full 'Journal of Solid State Chemistry'
_journal_page_first 250
_journal_page_last 257
_journal_paper_doi 10.1016/j.jssc.2018.07.020
_journal_volume 266
_journal_year 2018
_chemical_formula_sum 'Gd O14 P5'
_chemical_formula_weight 536.10
_space_group_IT_number 14
_space_group_name_Hall '-P 2ybc'
_space_group_name_H-M_alt 'P 1 21/c 1'
_symmetry_cell_setting monoclinic
_symmetry_space_group_name_H-M 'P 1 21/c 1'
_atom_sites_solution_hydrogens none
_atom_sites_solution_primary direct
_atom_sites_solution_secondary difmap
_audit_creation_method SHELXL-97
_cell_angle_alpha 90.00
_cell_angle_beta 90.510(3)
_cell_angle_gamma 90.00
_cell_formula_units_Z 4
_cell_length_a 8.717(2)
_cell_length_b 8.886(2)
_cell_length_c 12.911(3)
_cell_measurement_reflns_used 512
_cell_measurement_temperature 170(2)
_cell_measurement_theta_max 28.28
_cell_measurement_theta_min 2.0
_cell_volume 1000.0(4)
_computing_cell_refinement
;
Rigaku CrystalClear-SM Expert 2.0
;
_computing_data_collection 'Rigaku CrystalClear-SM Expert 2.0'
_computing_data_reduction
;
Rigaku CrystalClear-SM Expert 2.0
;
_computing_molecular_graphics
;
SHELXTL-PLUS (Sheldrick, 1995)
;
_computing_publication_material 'SHELXL-97 (Sheldrick, 1997)'
_computing_structure_refinement 'SHELXL-97 (Sheldrick, 1997)'
_computing_structure_solution 'SHELXS-97 (Sheldrick, 1990)'
_diffrn_ambient_temperature 170(2)
_diffrn_measured_fraction_theta_full 0.836
_diffrn_measured_fraction_theta_max 0.836
_diffrn_measurement_device_type 'Rigaku Saturn 724+ CCD'
_diffrn_measurement_method '\w scans'
_diffrn_radiation_monochromator graphite
_diffrn_radiation_source 'fine-focus sealed tube'
_diffrn_radiation_type MoK\a
_diffrn_radiation_wavelength 0.71073
_diffrn_reflns_av_R_equivalents 0.0358
_diffrn_reflns_av_sigmaI/netI 0.0289
_diffrn_reflns_limit_h_max 11
_diffrn_reflns_limit_h_min -12
_diffrn_reflns_limit_k_max 12
_diffrn_reflns_limit_k_min -11
_diffrn_reflns_limit_l_max 17
_diffrn_reflns_limit_l_min -5
_diffrn_reflns_number 4495
_diffrn_reflns_theta_full 30.83
_diffrn_reflns_theta_max 30.83
_diffrn_reflns_theta_min 2.29
_diffrn_standards_decay_% 0
_diffrn_standards_interval_count 0
_diffrn_standards_interval_time 0
_diffrn_standards_number 0
_exptl_absorpt_coefficient_mu 7.521
_exptl_absorpt_correction_T_max 0.105
_exptl_absorpt_correction_T_min 0.069
_exptl_absorpt_correction_type empirical
_exptl_absorpt_process_details
;
T. Higashi, ABSCOR, empirical absorption correction
;
_exptl_crystal_colour colourless
_exptl_crystal_density_diffrn 3.561
_exptl_crystal_density_method 'not measured'
_exptl_crystal_description block
_exptl_crystal_F_000 1004
_exptl_crystal_size_max 0.4
_exptl_crystal_size_mid 0.4
_exptl_crystal_size_min 0.3
_refine_diff_density_max 1.450
_refine_diff_density_min -1.178
_refine_diff_density_rms 0.228
_refine_ls_extinction_coef 0.0055(4)
_refine_ls_extinction_expression Fc^*^=kFc[1+0.001xFc^2^\l^3^/sin(2\q)]^-1/4^
_refine_ls_extinction_method SHELXL
_refine_ls_goodness_of_fit_ref 1.156
_refine_ls_hydrogen_treatment none
_refine_ls_matrix_type full
_refine_ls_number_parameters 183
_refine_ls_number_reflns 2629
_refine_ls_number_restraints 0
_refine_ls_restrained_S_all 1.156
_refine_ls_R_factor_all 0.0294
_refine_ls_R_factor_gt 0.0293
_refine_ls_shift/su_max 0.001
_refine_ls_shift/su_mean 0.000
_refine_ls_structure_factor_coef Fsqd
_refine_ls_weighting_details 'calc w=1/[\s^2^(Fo^2^)+(0.0382P)^2^+6.4678P] where P=(Fo^2^+2Fc^2^)/3'
_refine_ls_weighting_scheme calc
_refine_ls_wR_factor_gt 0.0786
_refine_ls_wR_factor_ref 0.0786
_reflns_number_gt 2625
_reflns_number_total 2629
_reflns_threshold_expression >2sigma(I)
_cod_data_source_file 2gd170d1.cif
_cod_data_source_block 2gd170d1
_cod_original_cell_volume 1000.1(4)
_cod_original_sg_symbol_H-M P2(1)/c
_cod_database_code 1560825

loop_
_symmetry_equiv_pos_as_xyz
'x, y, z'
'-x, y+1/2, -z+1/2'
'-x, -y, -z'
'x, -y-1/2, z-1/2'

loop_
_atom_site_label
_atom_site_type_symbol
_atom_site_fract_x
_atom_site_fract_y
_atom_site_fract_z
_atom_site_U_iso_or_equiv
_atom_site_adp_type
_atom_site_occupancy
_atom_site_symmetry_multiplicity
_atom_site_calc_flag
_atom_site_refinement_flags
_atom_site_disorder_assembly
_atom_site_disorder_group
Gd1 Gd 0.22243(2) 0.19086(2) 0.501519(17) 0.00538(9) Uani 1 1 d . . .
P1 P 0.25258(13) 0.54677(12) 0.66549(8) 0.0054(2) Uani 1 1 d . . .
P2 P 0.27553(14) 0.55167(12) 0.33591(8) 0.0056(2) Uani 1 1 d . . .
P3 P 0.18532(13) 0.75530(12) 0.49993(8) 0.00578(19) Uani 1 1 d . . .
P4 P 0.50815(13) 0.50340(13) 0.17211(8) 0.0057(2) Uani 1 1 d . . .
P5 P -0.00969(14) 0.49349(13) 0.79739(8) 0.0061(2) Uani 1 1 d . . .
O1 O 0.2956(4) 0.6863(4) 0.4120(3) 0.0095(6) Uani 1 1 d . . .
O2 O 0.2768(4) 0.6928(3) 0.6004(3) 0.0083(6) Uani 1 1 d . . .
O3 O -0.0310(4) 0.3138(3) 0.5065(3) 0.0092(6) Uani 1 1 d . . .
O4 O 0.2674(4) 0.4035(4) 0.3838(3) 0.0121(6) Uani 1 1 d . . .
O5 O 0.2796(4) 0.4059(4) 0.6098(3) 0.0111(6) Uani 1 1 d . . .
O6 O 0.2087(4) -0.0808(4) 0.4993(3) 0.0112(6) Uani 1 1 d . . .
O7 O 0.4139(4) 0.5834(4) 0.2638(3) 0.0084(6) Uani 1 1 d . . .
O8 O 0.0879(4) 0.5697(4) 0.7069(3) 0.0103(6) Uani 1 1 d . . .
O9 O 0.4223(4) 0.1249(4) 0.3882(2) 0.0094(6) Uani 1 1 d . . .
O10 O 0.3616(4) 0.5793(4) 0.7595(3) 0.0087(6) Uani 1 1 d . . .
O11 O 0.4163(4) 0.1162(4) 0.6224(3) 0.0107(6) Uani 1 1 d . . .
O12 O 0.0882(4) 0.1166(4) 0.6495(2) 0.0101(6) Uani 1 1 d . . .
O13 O 0.0855(4) 0.1197(4) 0.3519(3) 0.0105(6) Uani 1 1 d . . .
O14 O 0.1317(4) 0.6002(4) 0.2709(3) 0.0098(6) Uani 1 1 d . . .

loop_
_atom_site_aniso_label
_atom_site_aniso_U_11
_atom_site_aniso_U_22
_atom_site_aniso_U_33
_atom_site_aniso_U_23
_atom_site_aniso_U_13
_atom_site_aniso_U_12
Gd1 0.00579(13) 0.00468(12) 0.00565(12) -0.00003(6) -0.00001(8) 0.00008(6)
P1 0.0048(5) 0.0056(4) 0.0059(4) 0.0004(3) -0.0001(4) -0.0002(3)
P2 0.0055(4) 0.0055(4) 0.0058(4) 0.0003(3) -0.0001(4) 0.0000(4)
P3 0.0069(4) 0.0043(4) 0.0062(4) -0.0004(4) 0.0001(4) 0.0008(4)
P4 0.0056(4) 0.0060(4) 0.0056(4) 0.0002(4) 0.0007(4) 0.0002(4)
P5 0.0058(4) 0.0074(4) 0.0052(4) 0.0002(4) 0.0003(4) -0.0001(4)
O1 0.0095(15) 0.0124(15) 0.0067(14) -0.0031(10) 0.0029(12) -0.0036(12)
O2 0.0102(15) 0.0090(15) 0.0057(14) 0.0024(10) 0.0012(12) -0.0017(11)
O3 0.0060(14) 0.0096(14) 0.0120(15) -0.0013(11) -0.0007(13) -0.0004(10)
O4 0.0159(16) 0.0073(14) 0.0133(15) 0.0023(12) 0.0020(13) -0.0004(13)
O5 0.0126(15) 0.0084(14) 0.0122(14) -0.0035(11) -0.0015(12) 0.0007(12)
O6 0.0148(15) 0.0054(13) 0.0134(15) 0.0000(11) -0.0004(14) -0.0018(11)
O7 0.0072(14) 0.0083(14) 0.0098(14) -0.0024(11) 0.0053(11) -0.0022(11)
O8 0.0051(13) 0.0146(15) 0.0112(14) 0.0060(12) 0.0031(11) 0.0015(12)
O9 0.0094(14) 0.0101(14) 0.0087(13) -0.0033(11) 0.0025(11) 0.0000(12)
O10 0.0072(14) 0.0074(13) 0.0114(14) -0.0010(11) -0.0043(11) -0.0011(11)
O11 0.0116(15) 0.0093(14) 0.0111(14) 0.0028(11) -0.0017(12) -0.0011(12)
O12 0.0114(15) 0.0091(14) 0.0098(14) 0.0019(11) 0.0022(12) -0.0014(12)
O13 0.0127(15) 0.0103(14) 0.0087(14) -0.0026(11) -0.0019(12) 0.0007(12)
O14 0.0072(14) 0.0070(13) 0.0150(15) -0.0010(11) -0.0053(12) 0.0004(11)

loop_
_atom_type_symbol
_atom_type_description
_atom_type_scat_dispersion_real
_atom_type_scat_dispersion_imag
_atom_type_scat_source
O O 0.0106 0.0060 'International Tables Vol C Tables 4.2.6.8 and 6.1.1.4'
P P 0.1023 0.0942 'International Tables Vol C Tables 4.2.6.8 and 6.1.1.4'
Gd Gd -0.1653 3.9035 'International Tables Vol C Tables 4.2.6.8 and 6.1.1.4'

loop_
_geom_angle_atom_site_label_1
_geom_angle_atom_site_label_2
_geom_angle_atom_site_label_3
_geom_angle
_geom_angle_site_symmetry_1
_geom_angle_site_symmetry_3
O12 Gd1 O13 109.92(12) . .
O12 Gd1 O9 144.32(12) . .
O13 Gd1 O9 78.22(12) . .
O12 Gd1 O11 75.18(12) . .
O13 Gd1 O11 144.65(12) . .
O9 Gd1 O11 79.26(11) . .
O12 Gd1 O6 72.74(12) . .
O13 Gd1 O6 72.35(12) . .
O9 Gd1 O6 77.37(12) . .
O11 Gd1 O6 76.38(12) . .
O12 Gd1 O5 81.55(12) . .
O13 Gd1 O5 142.13(12) . .
O9 Gd1 O5 113.92(12) . .
O11 Gd1 O5 72.54(12) . .
O6 Gd1 O5 143.72(12) . .
O12 Gd1 O4 143.47(12) . .
O13 Gd1 O4 77.36(12) . .
O9 Gd1 O4 71.65(12) . .
O11 Gd1 O4 120.17(12) . .
O6 Gd1 O4 140.23(11) . .
O5 Gd1 O4 73.54(12) . .
O12 Gd1 O3 69.49(12) . .
O13 Gd1 O3 72.05(12) . .
O9 Gd1 O3 142.47(12) . .
O11 Gd1 O3 137.41(12) . .
O6 Gd1 O3 113.48(11) . .
O5 Gd1 O3 79.34(12) . .
O4 Gd1 O3 79.82(12) . .
O5 P1 O8 115.8(2) . .
O5 P1 O2 115.0(2) . .
O8 P1 O2 101.9(2) . .
O5 P1 O10 116.13(19) . .
O8 P1 O10 105.47(19) . .
O2 P1 O10 100.36(19) . .
O4 P2 O7 117.3(2) . .
O4 P2 O1 115.6(2) . .
O7 P2 O1 98.93(19) . .
O4 P2 O14 115.8(2) . .
O7 P2 O14 104.53(19) . .
O1 P2 O14 102.27(19) . .
O6 P3 O3 122.44(19) 1_565 3_566
O6 P3 O2 106.08(19) 1_565 .
O3 P3 O2 110.1(2) 3_566 .
O6 P3 O1 106.81(19) 1_565 .
O3 P3 O1 110.46(19) 3_566 .
O2 P3 O1 98.10(19) . .
O9 P4 O11 121.69(19) 2_655 4_565
O9 P4 O10 109.57(19) 2_655 3_666
O11 P4 O10 106.69(19) 4_565 3_666
O9 P4 O7 106.35(19) 2_655 .
O11 P4 O7 111.03(19) 4_565 .
O10 P4 O7 99.22(18) 3_666 .
O12 P5 O13 123.24(19) 2_556 4_566
O12 P5 O8 106.2(2) 2_556 .
O13 P5 O8 109.60(19) 4_566 .
O12 P5 O14 109.5(2) 2_556 3_566
O13 P5 O14 105.93(19) 4_566 3_566
O8 P5 O14 99.92(19) . 3_566
P2 O1 P3 132.1(2) . .
P1 O2 P3 130.5(2) . .
P3 O3 Gd1 128.94(17) 3_566 .
P2 O4 Gd1 165.0(2) . .
P1 O5 Gd1 158.0(2) . .
P3 O6 Gd1 174.8(2) 1_545 .
P2 O7 P4 139.7(2) . .
P1 O8 P5 134.1(2) . .
P4 O9 Gd1 145.5(2) 2_645 .
P1 O10 P4 139.7(2) . 3_666
P4 O11 Gd1 149.8(2) 4_566 .
P5 O12 Gd1 146.2(2) 2_546 .
P5 O13 Gd1 148.6(2) 4_565 .
P2 O14 P5 132.5(2) . 3_566

loop_
_geom_bond_atom_site_label_1
_geom_bond_atom_site_label_2
_geom_bond_distance
_geom_bond_site_symmetry_2
Gd1 O12 2.344(3) .
Gd1 O13 2.349(3) .
Gd1 O9 2.359(3) .
Gd1 O11 2.384(3) .
Gd1 O6 2.417(3) .
Gd1 O5 2.417(3) .
Gd1 O4 2.459(3) .
Gd1 O3 2.466(3) .
P1 O5 1.464(3) .
P1 O8 1.549(3) .
P1 O2 1.562(3) .
P1 O10 1.562(3) .
P2 O4 1.457(3) .
P2 O7 1.556(3) .
P2 O1 1.557(3) .
P2 O14 1.564(3) .
P3 O6 1.471(3) 1_565
P3 O3 1.480(3) 3_566
P3 O2 1.615(4) .
P3 O1 1.615(4) .
P4 O9 1.466(3) 2_655
P4 O11 1.474(4) 4_565
P4 O10 1.610(3) 3_666
P4 O7 1.612(3) .
P5 O12 1.464(3) 2_556
P5 O13 1.478(4) 4_566
P5 O8 1.602(3) .
P5 O14 1.607(3) 3_566
O3 P3 1.480(3) 3_566
O6 P3 1.471(3) 1_545
O9 P4 1.466(3) 2_645
O10 P4 1.610(3) 3_666
O11 P4 1.474(4) 4_566
O12 P5 1.464(3) 2_546
O13 P5 1.478(4) 4_565
O14 P5 1.607(3) 3_566

_cod_database_fobs_code 1560825
